data_4111657
loop_
_publ_author_name
'Prokopis C. Andrikopoulos'
'David R. Armstrong'
'Helen R. L. Barley'
'William Clegg'
'Sophie H. Dale'
'Eva Hevia'
'Gordon W. Honeyman'
'Alan R. Kennedy'
'Robert E. Mulvey'

_publ_section_title
;
 Sodium Dialkyl-amidozincates: Alkyl or Amido Bases? An Experimental and
 Theoretical Case Study
;
_journal_name_full 'Journal of the American Chemical Society'
_journal_page_first 6184
_journal_page_last 6185
_journal_paper_doi 10.1021/ja050860l
_journal_volume 127
_journal_year 2005
_chemical_formula_moiety 'C23 H52 N3 Na Zn'
_chemical_formula_sum 'C23 H52 N3 Na Zn'
_chemical_formula_weight 459.04
_chemical_name_systematic
;
 ?
;
_space_group_IT_number 60
_symmetry_cell_setting orthorhombic
_symmetry_space_group_name_Hall '-P 2n 2ab'
_symmetry_space_group_name_H-M 'P b c n'
_atom_sites_solution_hydrogens geom
_atom_sites_solution_primary direct
_atom_sites_solution_secondary difmap
_audit_creation_method SHELXL-97
_cell_angle_alpha 90.00
_cell_angle_beta 90.00
_cell_angle_gamma 90.00
_cell_formula_units_Z 8
_cell_length_a 27.382(4)
_cell_length_b 10.834(2)
_cell_length_c 18.963(5)
_cell_measurement_reflns_used 44
_cell_measurement_temperature 150(2)
_cell_measurement_theta_max 27.5
_cell_measurement_theta_min 2.5
_cell_volume 5625(2)
_computing_cell_refinement 'Dirax/lsq (Duisenberg & Schreurs, 1989-2000)'
_computing_data_collection 'Collect (Nonius, 1997-2000)'
_computing_data_reduction 'EvalCCD (Duisenberg & Schreurs, 1990-2000)'
_computing_molecular_graphics 'Bruker SHELXTL'
_computing_publication_material 'Bruker SHELXTL and local programs'
_computing_structure_refinement 'Bruker SHELXTL'
_computing_structure_solution 'Bruker SHELXTL'
_diffrn_ambient_temperature 150(2)
_diffrn_measured_fraction_theta_full 0.816
_diffrn_measured_fraction_theta_max 0.816
_diffrn_measurement_device_type 'Nonius KappaCCD diffractometer'
_diffrn_measurement_method '\w and \f scans'
_diffrn_radiation_collimation '0.6 mm double-pinhole'
_diffrn_radiation_monochromator 'horizonally mounted graphite crystal'
_diffrn_radiation_source 'normal focus sealed tube'
_diffrn_radiation_type MoK\a
_diffrn_radiation_wavelength 0.71073
_diffrn_reflns_av_R_equivalents 0.0366
_diffrn_reflns_av_sigmaI/netI 0.0475
_diffrn_reflns_limit_h_max 32
_diffrn_reflns_limit_h_min -32
_diffrn_reflns_limit_k_max 11
_diffrn_reflns_limit_k_min -12
_diffrn_reflns_limit_l_max 22
_diffrn_reflns_limit_l_min -21
_diffrn_reflns_number 16772
_diffrn_reflns_theta_full 25.00
_diffrn_reflns_theta_max 25.00
_diffrn_reflns_theta_min 3.91
_diffrn_standards_decay_% 0
_diffrn_standards_number 0
_exptl_absorpt_coefficient_mu 0.900
_exptl_absorpt_correction_T_max 0.720
_exptl_absorpt_correction_T_min 0.682
_exptl_absorpt_correction_type multi-scan
_exptl_absorpt_process_details 'Bruker SHELXTL'
_exptl_crystal_colour Colourless
_exptl_crystal_density_diffrn 1.084
_exptl_crystal_description Block
_exptl_crystal_F_000 2016
_exptl_crystal_size_max 0.46
_exptl_crystal_size_mid 0.43
_exptl_crystal_size_min 0.39
_refine_diff_density_max 1.278
_refine_diff_density_min -0.532
_refine_diff_density_rms 0.114
_refine_ls_extinction_method none
_refine_ls_goodness_of_fit_ref 1.093
_refine_ls_hydrogen_treatment constr
_refine_ls_matrix_type full
_refine_ls_number_parameters 355
_refine_ls_number_reflns 4050
_refine_ls_number_restraints 288
_refine_ls_restrained_S_all 1.069
_refine_ls_R_factor_all 0.1255
_refine_ls_R_factor_gt 0.0800
_refine_ls_shift/su_max 0.001
_refine_ls_shift/su_mean 0.000
_refine_ls_structure_factor_coef Fsqd
_refine_ls_weighting_details 'calc w=1/[\s^2^(Fo^2^)+(0.1027P)^2^+29.8738P] where P=(Fo^2^+2Fc^2^)/3'
_refine_ls_weighting_scheme calc
_refine_ls_wR_factor_gt 0.2098
_refine_ls_wR_factor_ref 0.2414
_reflns_number_gt 2569
_reflns_number_total 4050
_reflns_threshold_expression I>2\s(I)
_cod_data_source_file ja050860lsi20050209_115107_1.cif
_cod_data_source_block rem315
_cod_original_cell_volume 5625.6(19)
_cod_database_code 4111657

loop_
_symmetry_equiv_pos_as_xyz
'x, y, z'
'-x+1/2, -y+1/2, z+1/2'
'-x, y, -z+1/2'
'x+1/2, -y+1/2, -z'
'-x, -y, -z'
'x-1/2, y-1/2, -z-1/2'
'x, -y, z-1/2'
'-x-1/2, y-1/2, z'

loop_
_atom_site_label
_atom_site_type_symbol
_atom_site_fract_x
_atom_site_fract_y
_atom_site_fract_z
_atom_site_U_iso_or_equiv
_atom_site_adp_type
_atom_site_occupancy
_atom_site_symmetry_multiplicity
_atom_site_calc_flag
_atom_site_refinement_flags
_atom_site_disorder_assembly
_atom_site_disorder_group
Zn Zn 0.88024(3) 0.76575(7) 0.74256(4) 0.0292(3) Uani 1 1 d . A .
Na Na 0.87061(10) 0.7206(3) 0.56679(14) 0.0421(8) Uani 1 1 d . A .
N3 N 0.9330(2) 0.7492(5) 0.4699(3) 0.0371(11) Uani 1 1 d DU . .
C4 C 0.9016(4) 0.8022(12) 0.4111(6) 0.0394(15) Uani 0.520(9) 1 d PDU A 1
H4A H 0.8936 0.8890 0.4227 0.047 Uiso 0.520(9) 1 calc PR A 1
H4B H 0.9207 0.8024 0.3669 0.047 Uiso 0.520(9) 1 calc PR A 1
C5 C 0.8563(4) 0.7350(13) 0.3993(5) 0.0400(15) Uani 0.520(9) 1 d PDU A 1
H5A H 0.8641 0.6465 0.3926 0.048 Uiso 0.520(9) 1 calc PR A 1
H5B H 0.8410 0.7654 0.3553 0.048 Uiso 0.520(9) 1 calc PR A 1
N6 N 0.8201(2) 0.7477(5) 0.4593(3) 0.0403(12) Uani 1 1 d DU . .
C7 C 0.9598(6) 0.6368(12) 0.4471(9) 0.042(3) Uani 0.520(9) 1 d PDU A 1
H7A H 0.9816 0.6576 0.4078 0.064 Uiso 0.520(9) 1 calc PR A 1
H7B H 0.9364 0.5739 0.4318 0.064 Uiso 0.520(9) 1 calc PR A 1
H7C H 0.9791 0.6049 0.4865 0.064 Uiso 0.520(9) 1 calc PR A 1
C8 C 0.9701(6) 0.8442(12) 0.4852(10) 0.040(3) Uani 0.520(9) 1 d PDU A 1
H8A H 0.9938 0.8477 0.4465 0.061 Uiso 0.520(9) 1 calc PR A 1
H8B H 0.9871 0.8233 0.5291 0.061 Uiso 0.520(9) 1 calc PR A 1
H8C H 0.9542 0.9247 0.4903 0.061 Uiso 0.520(9) 1 calc PR A 1
C9 C 0.7935(6) 0.8646(11) 0.4492(9) 0.044(3) Uani 0.520(9) 1 d PDU A 1
H9A H 0.7792 0.8664 0.4018 0.066 Uiso 0.520(9) 1 calc PR A 1
H9B H 0.8161 0.9340 0.4547 0.066 Uiso 0.520(9) 1 calc PR A 1
H9C H 0.7674 0.8711 0.4844 0.066 Uiso 0.520(9) 1 calc PR A 1
C10 C 0.7860(6) 0.6428(13) 0.4513(9) 0.040(3) Uani 0.520(9) 1 d PDU A 1
H10A H 0.7701 0.6473 0.4050 0.060 Uiso 0.520(9) 1 calc PR A 1
H10B H 0.7611 0.6464 0.4884 0.060 Uiso 0.520(9) 1 calc PR A 1
H10C H 0.8041 0.5651 0.4551 0.060 Uiso 0.520(9) 1 calc PR A 1
C4X C 0.9011(4) 0.7388(14) 0.4052(6) 0.0399(15) Uani 0.480(9) 1 d PDU A 2
H4C H 0.9197 0.7682 0.3637 0.048 Uiso 0.480(9) 1 calc PR A 2
H4D H 0.8930 0.6508 0.3973 0.048 Uiso 0.480(9) 1 calc PR A 2
C5X C 0.8558(4) 0.8091(12) 0.4103(7) 0.0407(15) Uani 0.480(9) 1 d PDU A 2
H5C H 0.8409 0.8167 0.3629 0.049 Uiso 0.480(9) 1 calc PR A 2
H5D H 0.8630 0.8932 0.4278 0.049 Uiso 0.480(9) 1 calc PR A 2
C7X C 0.9705(6) 0.6485(14) 0.4708(10) 0.044(3) Uani 0.480(9) 1 d PDU A 2
H7D H 0.9922 0.6574 0.4300 0.065 Uiso 0.480(9) 1 calc PR A 2
H7E H 0.9542 0.5681 0.4687 0.065 Uiso 0.480(9) 1 calc PR A 2
H7F H 0.9897 0.6540 0.5143 0.065 Uiso 0.480(9) 1 calc PR A 2
C8X C 0.9597(6) 0.8660(12) 0.4686(11) 0.040(3) Uani 0.480(9) 1 d PDU A 2
H8D H 0.9364 0.9347 0.4709 0.061 Uiso 0.480(9) 1 calc PR A 2
H8E H 0.9787 0.8717 0.4250 0.061 Uiso 0.480(9) 1 calc PR A 2
H8F H 0.9818 0.8700 0.5092 0.061 Uiso 0.480(9) 1 calc PR A 2
C9X C 0.7826(5) 0.8442(13) 0.4754(9) 0.039(3) Uani 0.480(9) 1 d PDU A 2
H9D H 0.7629 0.8601 0.4332 0.058 Uiso 0.480(9) 1 calc PR A 2
H9E H 0.7990 0.9205 0.4900 0.058 Uiso 0.480(9) 1 calc PR A 2
H9F H 0.7614 0.8153 0.5136 0.058 Uiso 0.480(9) 1 calc PR A 2
C10X C 0.7966(6) 0.6387(13) 0.4306(9) 0.039(3) Uani 0.480(9) 1 d PDU A 2
H10D H 0.7691 0.6150 0.4609 0.058 Uiso 0.480(9) 1 calc PR A 2
H10E H 0.8202 0.5709 0.4285 0.058 Uiso 0.480(9) 1 calc PR A 2
H10F H 0.7845 0.6567 0.3830 0.058 Uiso 0.480(9) 1 calc PR A 2
N11 N 0.8653(2) 0.6186(5) 0.6796(3) 0.0377(14) Uani 1 1 d . . .
C12 C 0.9035(3) 0.5261(6) 0.6719(4) 0.0394(17) Uani 1 1 d . A .
C13 C 0.8930(3) 0.4409(7) 0.6083(4) 0.055(2) Uani 1 1 d . . .
H13A H 0.9177 0.3743 0.6067 0.065 Uiso 1 1 calc R A .
H13B H 0.8957 0.4891 0.5641 0.065 Uiso 1 1 calc R . .
C14 C 0.8414(4) 0.3834(8) 0.6134(5) 0.067(3) Uani 1 1 d . A .
H14A H 0.8344 0.3347 0.5704 0.080 Uiso 1 1 calc R . .
H14B H 0.8398 0.3272 0.6545 0.080 Uiso 1 1 calc R . .
C15 C 0.8033(3) 0.4863(8) 0.6215(4) 0.063(2) Uani 1 1 d . . .
H15A H 0.7708 0.4485 0.6285 0.076 Uiso 1 1 calc R A .
H15B H 0.8022 0.5350 0.5773 0.076 Uiso 1 1 calc R . .
C16 C 0.8142(3) 0.5744(7) 0.6840(4) 0.0433(19) Uani 1 1 d . A .
C17 C 0.9516(3) 0.5942(7) 0.6584(4) 0.052(2) Uani 1 1 d . . .
H17A H 0.9493 0.6401 0.6140 0.078 Uiso 1 1 calc R A .
H17B H 0.9784 0.5343 0.6554 0.078 Uiso 1 1 calc R . .
H17C H 0.9580 0.6518 0.6972 0.078 Uiso 1 1 calc R . .
C18 C 0.9138(4) 0.4423(8) 0.7370(4) 0.062(2) Uani 1 1 d . . .
H18A H 0.9197 0.4941 0.7786 0.093 Uiso 1 1 calc R A .
H18B H 0.9427 0.3914 0.7278 0.093 Uiso 1 1 calc R . .
H18C H 0.8856 0.3889 0.7457 0.093 Uiso 1 1 calc R . .
C19 C 0.7806(3) 0.6877(8) 0.6787(5) 0.060(2) Uani 1 1 d . . .
H19A H 0.7873 0.7438 0.7181 0.091 Uiso 1 1 calc R A .
H19B H 0.7464 0.6609 0.6807 0.091 Uiso 1 1 calc R . .
H19C H 0.7866 0.7305 0.6340 0.091 Uiso 1 1 calc R . .
C20 C 0.8013(3) 0.5063(8) 0.7532(4) 0.058(2) Uani 1 1 d . . .
H20A H 0.8192 0.4282 0.7554 0.088 Uiso 1 1 calc R A .
H20B H 0.7661 0.4897 0.7544 0.088 Uiso 1 1 calc R . .
H20C H 0.8103 0.5580 0.7936 0.088 Uiso 1 1 calc R . .
C21 C 0.8864(3) 0.9425(8) 0.6919(4) 0.053(2) Uani 1 1 d . . .
C22 C 0.8697(4) 0.9589(9) 0.6168(5) 0.091(4) Uani 1 1 d . A .
H22A H 0.8358 0.9309 0.6123 0.137 Uiso 1 1 calc R . .
H22B H 0.8906 0.9101 0.5854 0.137 Uiso 1 1 calc R . .
H22C H 0.8719 1.0462 0.6038 0.137 Uiso 1 1 calc R . .
C23 C 0.9400(3) 0.9885(10) 0.6950(7) 0.099(4) Uani 1 1 d . A .
H23A H 0.9609 0.9322 0.6681 0.149 Uiso 1 1 calc R . .
H23B H 0.9509 0.9907 0.7442 0.149 Uiso 1 1 calc R . .
H23C H 0.9420 1.0715 0.6748 0.149 Uiso 1 1 calc R . .
C24 C 0.8556(4) 1.0345(8) 0.7363(5) 0.068(3) Uani 1 1 d . A .
H24A H 0.8556 1.1155 0.7133 0.103 Uiso 1 1 calc R . .
H24B H 0.8698 1.0420 0.7836 0.103 Uiso 1 1 calc R . .
H24C H 0.8220 1.0041 0.7401 0.103 Uiso 1 1 calc R . .
C25 C 0.8858(3) 0.7634(6) 0.8516(4) 0.0466(12) Uani 1 1 d DU . .
C26 C 0.9253(3) 0.8546(8) 0.8759(4) 0.0476(13) Uani 0.866(7) 1 d PDU A 1
H26A H 0.9254 0.8590 0.9275 0.071 Uiso 0.866(7) 1 calc PR A 1
H26B H 0.9184 0.9365 0.8564 0.071 Uiso 0.866(7) 1 calc PR A 1
H26C H 0.9573 0.8264 0.8593 0.071 Uiso 0.866(7) 1 calc PR A 1
C27 C 0.8375(3) 0.8101(8) 0.8816(4) 0.0476(13) Uani 0.866(7) 1 d PDU A 1
H27A H 0.8117 0.7500 0.8717 0.071 Uiso 0.866(7) 1 calc PR A 1
H27B H 0.8292 0.8893 0.8597 0.071 Uiso 0.866(7) 1 calc PR A 1
H27C H 0.8407 0.8211 0.9327 0.071 Uiso 0.866(7) 1 calc PR A 1
C28 C 0.8980(3) 0.6403(7) 0.8857(4) 0.0470(13) Uani 0.866(7) 1 d PDU A 1
H28A H 0.8996 0.6505 0.9370 0.071 Uiso 0.866(7) 1 calc PR A 1
H28B H 0.9297 0.6112 0.8682 0.071 Uiso 0.866(7) 1 calc PR A 1
H28C H 0.8727 0.5798 0.8740 0.071 Uiso 0.866(7) 1 calc PR A 1
C26X C 0.8730(15) 0.885(2) 0.888(2) 0.0474(14) Uani 0.134(7) 1 d PDU A 2
H26D H 0.8376 0.8898 0.8950 0.071 Uiso 0.134(7) 1 calc PR A 2
H26E H 0.8838 0.9542 0.8587 0.071 Uiso 0.134(7) 1 calc PR A 2
H26F H 0.8895 0.8888 0.9339 0.071 Uiso 0.134(7) 1 calc PR A 2
C27X C 0.8539(13) 0.663(3) 0.886(2) 0.0471(14) Uani 0.134(7) 1 d PDU A 2
H27D H 0.8606 0.5836 0.8634 0.071 Uiso 0.134(7) 1 calc PR A 2
H27E H 0.8193 0.6843 0.8794 0.071 Uiso 0.134(7) 1 calc PR A 2
H27F H 0.8613 0.6582 0.9362 0.071 Uiso 0.134(7) 1 calc PR A 2
C28X C 0.9386(7) 0.733(4) 0.871(2) 0.0471(14) Uani 0.134(7) 1 d PDU A 2
H28D H 0.9606 0.7692 0.8359 0.071 Uiso 0.134(7) 1 calc PR A 2
H28E H 0.9430 0.6437 0.8725 0.071 Uiso 0.134(7) 1 calc PR A 2
H28F H 0.9460 0.7683 0.9177 0.071 Uiso 0.134(7) 1 calc PR A 2

loop_
_atom_site_aniso_label
_atom_site_aniso_U_11
_atom_site_aniso_U_22
_atom_site_aniso_U_33
_atom_site_aniso_U_23
_atom_site_aniso_U_13
_atom_site_aniso_U_12
Zn 0.0288(6) 0.0323(5) 0.0265(5) -0.0011(3) 0.0004(3) 0.0031(3)
Na 0.0422(18) 0.0494(19) 0.0349(15) 0.0092(13) 0.0009(12) -0.0012(13)
N3 0.037(2) 0.041(3) 0.033(2) -0.001(2) -0.0003(19) -0.0007(18)
C4 0.040(3) 0.044(3) 0.034(3) -0.001(3) -0.001(2) 0.000(3)
C5 0.040(3) 0.045(3) 0.035(3) 0.001(3) -0.004(2) 0.000(3)
N6 0.038(2) 0.046(3) 0.037(3) 0.007(2) -0.0030(19) 0.0039(19)
C7 0.050(6) 0.044(4) 0.033(7) -0.008(4) -0.007(5) 0.004(4)
C8 0.045(6) 0.036(5) 0.041(7) 0.007(5) -0.007(4) -0.002(4)
C9 0.046(6) 0.045(4) 0.041(7) 0.009(5) -0.001(5) 0.006(4)
C10 0.046(6) 0.045(4) 0.029(7) -0.007(5) 0.008(4) 0.003(4)
C4X 0.041(3) 0.045(4) 0.034(3) -0.002(3) -0.001(2) -0.001(3)
C5X 0.041(3) 0.045(3) 0.036(3) 0.002(3) -0.004(2) 0.000(3)
C7X 0.048(6) 0.043(5) 0.039(7) -0.007(5) -0.003(4) 0.006(4)
C8X 0.043(6) 0.041(4) 0.037(7) 0.010(5) -0.011(5) -0.002(4)
C9X 0.041(5) 0.036(5) 0.039(7) 0.013(5) -0.005(4) 0.005(4)
C10X 0.045(6) 0.048(4) 0.024(7) 0.001(4) 0.013(5) 0.002(4)
N11 0.042(4) 0.032(3) 0.039(3) -0.003(3) 0.000(3) -0.002(3)
C12 0.052(5) 0.026(4) 0.040(4) 0.003(3) -0.002(3) -0.002(3)
C13 0.077(6) 0.034(5) 0.053(5) -0.012(4) 0.003(4) 0.004(4)
C14 0.097(7) 0.048(5) 0.056(5) -0.003(4) -0.014(5) -0.013(5)
C15 0.081(7) 0.054(6) 0.055(5) 0.003(4) -0.012(5) -0.026(5)
C16 0.040(4) 0.045(5) 0.045(4) 0.010(4) -0.003(3) -0.010(4)
C17 0.044(5) 0.053(5) 0.058(5) -0.004(4) -0.004(4) 0.013(4)
C18 0.082(7) 0.051(5) 0.053(5) 0.002(4) -0.005(5) 0.016(5)
C19 0.033(5) 0.061(6) 0.088(6) 0.019(5) -0.001(4) -0.006(4)
C20 0.056(5) 0.068(6) 0.052(5) 0.019(4) 0.008(4) -0.001(5)
C21 0.042(5) 0.059(6) 0.057(5) -0.005(4) -0.002(4) 0.008(4)
C22 0.151(11) 0.058(7) 0.065(6) -0.008(5) 0.003(6) -0.018(6)
C23 0.061(7) 0.086(8) 0.152(11) 0.041(8) -0.002(7) -0.023(6)
C24 0.091(7) 0.040(5) 0.074(6) -0.010(4) 0.002(5) 0.020(5)
C25 0.064(3) 0.041(3) 0.035(2) -0.001(2) -0.003(2) 0.003(2)
C26 0.065(3) 0.042(3) 0.036(3) -0.001(2) -0.004(2) 0.002(2)
C27 0.064(3) 0.043(3) 0.036(3) -0.001(2) -0.002(2) 0.004(2)
C28 0.065(3) 0.041(3) 0.035(3) 0.000(2) -0.003(2) 0.003(2)
C26X 0.064(3) 0.042(3) 0.036(3) -0.001(2) -0.003(2) 0.003(2)
C27X 0.064(3) 0.042(3) 0.035(3) -0.001(2) -0.002(2) 0.003(2)
C28X 0.064(3) 0.042(3) 0.035(3) -0.001(2) -0.003(2) 0.003(2)

loop_
_atom_type_symbol
_atom_type_description
_atom_type_scat_dispersion_real
_atom_type_scat_dispersion_imag
_atom_type_scat_source
C C 0.0033 0.0016 'International Tables Vol C Tables 4.2.6.8 and 6.1.1.4'
H H 0.0000 0.0000 'International Tables Vol C Tables 4.2.6.8 and 6.1.1.4'
N N 0.0061 0.0033 'International Tables Vol C Tables 4.2.6.8 and 6.1.1.4'
Na Na 0.0362 0.0249 'International Tables Vol C Tables 4.2.6.8 and 6.1.1.4'
Zn Zn 0.2839 1.4301 'International Tables Vol C Tables 4.2.6.8 and 6.1.1.4'

loop_
_geom_angle_atom_site_label_1
_geom_angle_atom_site_label_2
_geom_angle_atom_site_label_3
_geom_angle
N11 Zn C21 116.9(3)
N11 Zn C25 126.2(2)
C21 Zn C25 116.8(3)
N3 Na N6 76.4(2)
N3 Na N11 137.8(2)
N3 Na C12 111.2(2)
N3 Na C22 98.1(3)
N6 Na N11 138.5(2)
N6 Na C12 141.9(2)
N6 Na C22 99.6(3)
N11 Na C12 28.08(19)
N11 Na C22 97.1(3)
C12 Na C22 115.3(3)
Na N3 C4 101.3(5)
Na N3 C7 116.4(8)
Na N3 C8 114.1(9)
Na N3 C4X 100.9(6)
Na N3 C7X 111.4(8)
Na N3 C8X 117.1(9)
C4 N3 C7 112.1(8)
C4 N3 C8 105.8(8)
C7 N3 C8 106.8(9)
C4X N3 C7X 110.6(8)
C4X N3 C8X 109.9(9)
C7X N3 C8X 106.8(9)
N3 C4 C5 114.0(8)
C4 C5 N6 113.4(8)
Na N6 C5 103.9(5)
Na N6 C9 119.0(8)
Na N6 C10 110.2(8)
Na N6 C5X 101.4(6)
Na N6 C9X 107.3(8)
Na N6 C10X 117.4(9)
C5 N6 C9 107.7(9)
C5 N6 C10 105.4(8)
C5 N6 C9X 131.7(9)
C5 N6 C10X 86.3(8)
C9 N6 C10 109.6(9)
C9 N6 C5X 82.0(9)
C9 N6 C10X 115.6(13)
C5X N6 C9X 105.2(8)
C5X N6 C10X 114.6(9)
C9X N6 C10X 110.0(9)
N3 C4X C5X 113.6(8)
N6 C5X C4X 111.3(9)
Zn N11 Na 98.6(2)
Zn N11 C12 117.0(4)
Zn N11 C16 114.2(4)
Na N11 C12 100.6(4)
Na N11 C16 104.8(4)
C12 N11 C16 117.5(6)
Na C12 N11 51.3(3)
Na C12 C13 81.2(4)
Na C12 C17 79.1(4)
Na C12 C18 167.9(5)
N11 C12 C13 110.8(6)
N11 C12 C17 107.6(6)
N11 C12 C18 116.9(6)
C13 C12 C17 108.4(6)
C13 C12 C18 107.8(6)
C17 C12 C18 104.9(6)
C12 C13 C14 111.1(7)
C13 C14 C15 109.5(7)
C14 C15 C16 113.1(7)
N11 C16 C15 109.7(6)
N11 C16 C19 107.7(6)
N11 C16 C20 114.8(6)
C15 C16 C19 109.0(7)
C15 C16 C20 108.1(7)
C19 C16 C20 107.3(7)
Zn C21 C22 120.3(6)
Zn C21 C23 110.0(6)
Zn C21 C24 106.7(5)
C22 C21 C23 106.6(8)
C22 C21 C24 105.8(7)
C23 C21 C24 106.7(8)
Zn C25 C26 110.0(5)
Zn C25 C27 107.8(5)
Zn C25 C28 116.8(5)
Zn C25 C26X 115.1(18)
Zn C25 C27X 112.8(17)
Zn C25 C28X 108.3(19)
C26 C25 C27 106.6(6)
C26 C25 C28 106.3(7)
C27 C25 C28 108.9(6)
C26X C25 C27X 106.7(12)
C26X C25 C28X 106.8(14)
C27X C25 C28X 106.6(12)

loop_
_geom_bond_atom_site_label_1
_geom_bond_atom_site_label_2
_geom_bond_distance
Zn N11 2.034(6)
Zn C21 2.149(9)
Zn C25 2.074(8)
Na N3 2.528(6)
Na N6 2.481(6)
Na N11 2.412(6)
Na C12 3.038(7)
Na C22 2.750(10)
N3 C4 1.521(10)
N3 C7 1.486(11)
N3 C8 1.476(10)
N3 C4X 1.510(10)
N3 C7X 1.499(11)
N3 C8X 1.461(11)
C4 C5 1.454(13)
C5 N6 1.517(10)
N6 C9 1.473(11)
N6 C10 1.479(11)
N6 C5X 1.503(10)
N6 C9X 1.496(11)
N6 C10X 1.451(11)
C4X C5X 1.459(13)
N11 C12 1.455(9)
N11 C16 1.481(9)
C12 C13 1.546(10)
C12 C17 1.532(10)
C12 C18 1.558(10)
C13 C14 1.548(12)
C14 C15 1.533(12)
C15 C16 1.551(11)
C16 C19 1.538(11)
C16 C20 1.546(10)
C21 C22 1.506(13)
C21 C23 1.552(12)
C21 C24 1.553(11)
C25 C26 1.536(9)
C25 C27 1.524(11)
C25 C28 1.520(9)
C25 C26X 1.527(11)
C25 C27X 1.536(15)
C25 C28X 1.527(11)
